data_4321841
loop_
_publ_author_name
'Naohide Matsumoto'
'Yuri Motoda'
'Toshihiro Matsuo'
'Toshio Nakashima'
'Nazzareno Re'
'Francoise Dahan'
'Jean-Pierre Tuchagues'

_publ_contact_author 'Naohide Matsumoto'
_publ_contact_author_email 'naohide@aster.sci.kumamoto-u.ac.jp '
_publ_contact_author_fax ' +81-96-342-3390 '
_publ_contact_author_phone '+81-96-342-3390 '
_publ_section_title
;
 pH-Dependent Monomer \\leftarrow\\rightarrow Oligomer Interconversion of
 Copper(II) Complexes with
 N-(2-R-imidazol-4-ylmethylidene)-2-aminoethylpyridine (R = Methyl,
 Phenyl)
;
_journal_name_full 'Inorganic Chemistry'
_journal_page_first 1165
_journal_page_last 1173
_journal_paper_doi 10.1021/ic981158b
_journal_volume 38
_journal_year 1999
_chemical_formula_sum 'C17 H16 Cl2 Cu N4'
_chemical_formula_weight 410.78
_chemical_name_systematic
;
 ?
;
_space_group_IT_number 14
_symmetry_cell_setting monoclinic
_symmetry_space_group_name_Hall '-P 2ybc'
_symmetry_space_group_name_H-M 'P 1 21/c 1'
_atom_sites_solution_hydrogens geom
_atom_sites_solution_primary direct
_atom_sites_solution_secondary difmap
_audit_creation_method SHELXL
_cell_angle_alpha 90.00
_cell_angle_beta 95.058(7)
_cell_angle_gamma 90.00
_cell_formula_units_Z 4
_cell_length_a 7.6659(7)
_cell_length_b 16.2872(10)
_cell_length_c 14.1033(10)
_cell_measurement_reflns_used 25
_cell_measurement_temperature 293(2)
_cell_measurement_theta_max 18.965
_cell_measurement_theta_min 12.004
_cell_volume 1754.0(2)
_computing_cell_refinement CAD4-EXPRESS
_computing_data_collection CAD4-EXPRESS
_computing_data_reduction 'MolEN (Fair, 1990)'
_computing_molecular_graphics 'ZORTEP (Zsolnai, 1996)'
_computing_structure_refinement 'SHELXL-93 (Sheldrick, 1993)'
_computing_structure_solution 'SHELXS-86 (Sheldrick, 1990)'
_diffrn_ambient_temperature 293(2)
_diffrn_measurement_device 'Enraf-Nonius CAD4'
_diffrn_measurement_method \w-2\q
_diffrn_radiation_monochromator graphite
_diffrn_radiation_source 'fine-focus sealed tube'
_diffrn_radiation_type MoK\a
_diffrn_radiation_wavelength 0.71073
_diffrn_reflns_av_R_equivalents 0.0143
_diffrn_reflns_av_sigmaI/netI 0.0218
_diffrn_reflns_limit_h_max 9
_diffrn_reflns_limit_h_min 0
_diffrn_reflns_limit_k_max 20
_diffrn_reflns_limit_k_min 0
_diffrn_reflns_limit_l_max 17
_diffrn_reflns_limit_l_min -17
_diffrn_reflns_number 3696
_diffrn_reflns_theta_max 25.97
_diffrn_reflns_theta_min 1.91
_diffrn_standards_decay_% 0.4
_diffrn_standards_interval_time 120
_diffrn_standards_number 3
_exptl_absorpt_coefficient_mu 1.555
_exptl_absorpt_correction_T_max 0.9999
_exptl_absorpt_correction_T_min 0.8949
_exptl_absorpt_correction_type Psi-scans
_exptl_crystal_colour green
_exptl_crystal_density_diffrn 1.556
_exptl_crystal_description Parallelepiped
_exptl_crystal_F_000 836
_exptl_crystal_size_max 0.50
_exptl_crystal_size_mid 0.40
_exptl_crystal_size_min 0.30
_refine_diff_density_max 0.239
_refine_diff_density_min -0.298
_refine_diff_density_rms 0.050
_refine_ls_extinction_coef 0.0092(5)
_refine_ls_extinction_expression Fc^*^=kFc[1+0.001xFc^2^\l^3^/sin(2\q)]^-1/4^
_refine_ls_extinction_method SHELXL
_refine_ls_goodness_of_fit_all 1.038
_refine_ls_goodness_of_fit_obs 1.044
_refine_ls_matrix_type full
_refine_ls_number_parameters 218
_refine_ls_number_reflns 3441
_refine_ls_number_restraints 0
_refine_ls_restrained_S_all 1.038
_refine_ls_restrained_S_obs 1.044
_refine_ls_R_factor_all 0.0387
_refine_ls_R_factor_obs 0.0222
_refine_ls_shift/esd_max -0.001
_refine_ls_shift/esd_mean 0.000
_refine_ls_structure_factor_coef Fsqd
_refine_ls_weighting_details 'w=1/[\s^2^(Fo^2^)+(0.0358P)^2^+0.3565P] where P=(Fo^2^+2Fc^2^)/3'
_refine_ls_weighting_scheme calc
_refine_ls_wR_factor_all 0.0647
_refine_ls_wR_factor_obs 0.0572
_reflns_number_observed 2705
_reflns_number_total 3441
_reflns_observed_criterion >2sigma(I)
_cod_data_source_file ic981158b_2.cif
_cod_data_source_block (2)
_cod_depositor_comments
;
The following automatic conversions were performed:

'_refine_ls_weighting_scheme' value 'calc
w=1/[\s^2^(Fo^2^)+(0.0358P)^2^+0.3565P] where P=(Fo^2^+2Fc^2^)/3' was
changed to 'calc'. New tag '_refine_ls_weighting_details' was
created. The value of the new tag was set to
'w=1/[\s^2^(Fo^2^)+(0.0358P)^2^+0.3565P] where P=(Fo^2^+2Fc^2^)/3'.

Automatic conversion script
Id: cif_fix_values 3143 2015-03-26 13:38:13Z robertas 
;
_cod_database_code 4321841

loop_
_symmetry_equiv_pos_as_xyz
'x, y, z'
'x, -y+1/2, z+1/2'
'-x, -y, -z'
'-x, y-1/2, -z-1/2'

loop_
_atom_site_aniso_label
_atom_site_aniso_U_11
_atom_site_aniso_U_22
_atom_site_aniso_U_33
_atom_site_aniso_U_23
_atom_site_aniso_U_13
_atom_site_aniso_U_12
Cu 0.03940(13) 0.02641(13) 0.02884(12) 0.00037(8) 0.00823(8) -0.00090(8)
Cl1 0.0573(3) 0.0314(2) 0.0423(2) -0.0021(2) 0.0151(2) 0.0079(2)
Cl2 0.0384(2) 0.0725(3) 0.0306(2) 0.0071(2) 0.0078(2) 0.0100(2)
N2 0.0316(7) 0.0330(8) 0.0289(7) -0.0039(6) 0.0026(6) 0.0006(6)
C1 0.0308(9) 0.0404(10) 0.0291(9) 0.0007(7) 0.0045(7) 0.0044(7)
N1 0.0429(9) 0.0549(10) 0.0279(8) -0.0012(7) 0.0059(6) 0.0058(7)
C2 0.0456(11) 0.0532(12) 0.0370(10) -0.0155(9) 0.0022(8) 0.0050(9)
C3 0.0340(9) 0.0393(10) 0.0387(10) -0.0121(8) 0.0008(7) 0.0005(7)
C4 0.0418(10) 0.0339(10) 0.0556(12) -0.0152(8) 0.0026(9) -0.0047(8)
N3 0.0404(8) 0.0284(7) 0.0511(10) -0.0006(7) 0.0075(7) -0.0049(6)
C5 0.0541(12) 0.0305(10) 0.0716(15) 0.0082(9) 0.0081(11) -0.0075(9)
C6 0.0421(11) 0.0505(12) 0.078(2) 0.0222(11) 0.0197(11) -0.0056(9)
N4 0.0406(8) 0.0419(9) 0.0362(8) 0.0076(7) 0.0136(7) 0.0083(7)
C7 0.0399(10) 0.0476(11) 0.0565(12) 0.0201(10) 0.0210(9) 0.0146(9)
C8 0.0589(13) 0.070(2) 0.068(2) 0.0350(13) 0.0368(13) 0.0246(12)
C9 0.076(2) 0.090(2) 0.0436(12) 0.0269(13) 0.0308(12) 0.0413(15)
C10 0.0646(14) 0.081(2) 0.0333(11) 0.0023(10) 0.0124(10) 0.0318(13)
C11 0.0511(11) 0.0520(12) 0.0357(10) 0.0012(9) 0.0127(9) 0.0135(9)
C12 0.0334(9) 0.0393(10) 0.0423(10) 0.0055(8) 0.0109(8) 0.0027(7)
C13 0.0386(10) 0.0444(11) 0.0463(10) -0.0005(9) 0.0108(8) -0.0053(8)
C14 0.0490(12) 0.0546(13) 0.0700(15) -0.0132(11) 0.0148(11) -0.0125(10)
C15 0.074(2) 0.0429(13) 0.104(2) 0.0013(14) 0.028(2) -0.0147(12)
C16 0.101(2) 0.0539(15) 0.082(2) 0.0250(14) 0.025(2) -0.0072(14)
C17 0.0698(15) 0.0562(14) 0.0497(12) 0.0129(10) 0.0084(11) -0.0007(11)

loop_
_atom_site_label
_atom_site_type_symbol
_atom_site_fract_x
_atom_site_fract_y
_atom_site_fract_z
_atom_site_U_iso_or_equiv
_atom_site_thermal_displace_type
_atom_site_occupancy
_atom_site_calc_flag
_atom_site_refinement_flags
_atom_site_disorder_group
Cu Cu 0.20087(3) 0.483081(13) 0.720519(14) 0.03124(9) Uani 1 d . .
Cl1 Cl 0.10060(7) 0.61103(3) 0.74853(3) 0.04302(13) Uani 1 d . .
Cl2 Cl 0.52546(6) 0.46051(4) 0.75398(3) 0.04687(14) Uani 1 d . .
N2 N 0.2352(2) 0.49982(9) 0.57850(10) 0.0312(3) Uani 1 d . .
C1 C 0.2953(2) 0.55035(11) 0.51539(12) 0.0333(4) Uani 1 d . .
N1 N 0.2851(2) 0.51313(11) 0.42847(11) 0.0418(4) Uani 1 d . .
HN1 H 0.3164(2) 0.53460(11) 0.37692(11) 0.046 Uiso 1 calc R .
C2 C 0.2178(3) 0.43725(13) 0.43642(14) 0.0454(5) Uani 1 d . .
H2 H 0.1967(3) 0.39865(13) 0.38817(14) 0.050 Uiso 1 calc R .
C3 C 0.1869(2) 0.42861(11) 0.52945(13) 0.0375(4) Uani 1 d . .
C4 C 0.1232(3) 0.36186(12) 0.58228(15) 0.0439(5) Uani 1 d . .
H4 H 0.0856(3) 0.31327(12) 0.55241(15) 0.048 Uiso 1 calc R .
N3 N 0.1196(2) 0.37119(9) 0.67126(12) 0.0398(4) Uani 1 d . .
C5 C 0.0579(3) 0.30599(12) 0.7302(2) 0.0519(5) Uani 1 d . .
H5A H 0.1571(3) 0.27606(12) 0.7604(2) 0.057 Uiso 1 calc R .
H5B H -0.0137(3) 0.26786(12) 0.6908(2) 0.057 Uiso 1 calc R .
C6 C -0.0487(3) 0.34206(14) 0.8054(2) 0.0560(6) Uani 1 d . .
H6A H -0.1362(3) 0.37872(14) 0.7749(2) 0.062 Uiso 1 calc R .
H6B H -0.1100(3) 0.29794(14) 0.8347(2) 0.062 Uiso 1 calc R .
N4 N 0.1645(2) 0.44896(10) 0.85604(11) 0.0390(4) Uani 1 d . .
C7 C 0.0582(3) 0.38840(13) 0.8818(2) 0.0470(5) Uani 1 d . .
C8 C 0.0485(3) 0.3710(2) 0.9780(2) 0.0638(7) Uani 1 d . .
H8 H -0.0256(3) 0.3296(2) 0.9956(2) 0.070 Uiso 1 calc R .
C9 C 0.1464(4) 0.4141(2) 1.0468(2) 0.0686(8) Uani 1 d . .
H9 H 0.1398(4) 0.4020(2) 1.1108(2) 0.075 Uiso 1 calc R .
C10 C 0.2544(3) 0.4752(2) 1.0199(2) 0.0592(6) Uani 1 d . .
H10 H 0.3227(3) 0.5054(2) 1.0653(2) 0.065 Uiso 1 calc R .
C11 C 0.2596(3) 0.49116(13) 0.92418(14) 0.0457(5) Uani 1 d . .
H11 H 0.3322(3) 0.53298(13) 0.90598(14) 0.050 Uiso 1 calc R .
C12 C 0.3607(2) 0.63422(12) 0.52946(13) 0.0379(4) Uani 1 d . .
C13 C 0.4192(2) 0.66270(12) 0.61924(14) 0.0427(4) Uani 1 d . .
H13 H 0.4206(2) 0.62786(12) 0.67155(14) 0.047 Uiso 1 calc R .
C14 C 0.4754(3) 0.74317(15) 0.6309(2) 0.0573(6) Uani 1 d . .
H14 H 0.5115(3) 0.76259(15) 0.6915(2) 0.063 Uiso 1 calc R .
C15 C 0.4784(4) 0.7948(2) 0.5536(2) 0.0723(8) Uani 1 d . .
H15 H 0.5169(4) 0.8486(2) 0.5620(2) 0.080 Uiso 1 calc R .
C16 C 0.4247(4) 0.7664(2) 0.4643(2) 0.0777(8) Uani 1 d . .
H16 H 0.4285(4) 0.8009(2) 0.4120(2) 0.086 Uiso 1 calc R .
C17 C 0.3650(3) 0.68717(15) 0.4518(2) 0.0584(6) Uani 1 d . .
H17 H 0.3272(3) 0.66866(15) 0.3911(2) 0.064 Uiso 1 calc R .

loop_
_atom_type_symbol
_atom_type_description
_atom_type_scat_dispersion_real
_atom_type_scat_dispersion_imag
_atom_type_scat_source
C C 0.0033 0.0016 'International Tables Vol C Tables 4.2.6.8 and 6.1.1.4'
H H 0.0000 0.0000 'International Tables Vol C Tables 4.2.6.8 and 6.1.1.4'
N N 0.0061 0.0033 'International Tables Vol C Tables 4.2.6.8 and 6.1.1.4'
Cl Cl 0.1484 0.1585 'International Tables Vol C Tables 4.2.6.8 and 6.1.1.4'
Cu Cu 0.3201 1.2651 'International Tables Vol C Tables 4.2.6.8 and 6.1.1.4'

loop_
_geom_angle_atom_site_label_1
_geom_angle_atom_site_label_2
_geom_angle_atom_site_label_3
_geom_angle
_geom_angle_site_symmetry_1
_geom_angle_site_symmetry_3
_geom_angle_publ_flag
N3 Cu N4 90.74(7) . . ?
N3 Cu N2 81.24(6) . . ?
N4 Cu N2 171.70(6) . . ?
N3 Cu Cl1 141.86(5) . . ?
N4 Cu Cl1 90.61(5) . . ?
N2 Cu Cl1 97.01(4) . . ?
N3 Cu Cl2 101.63(5) . . ?
N4 Cu Cl2 89.95(5) . . ?
N2 Cu Cl2 89.58(4) . . ?
Cl1 Cu Cl2 116.49(2) . . ?
C1 N2 C3 106.18(15) . . ?
C1 N2 Cu 144.78(12) . . ?
C3 N2 Cu 108.86(12) . . ?
N2 C1 N1 109.4(2) . . ?
N2 C1 C12 128.7(2) . . ?
N1 C1 C12 121.9(2) . . ?
C2 N1 C1 109.0(2) . . ?
N1 C2 C3 106.0(2) . . ?
C2 C3 N2 109.5(2) . . ?
C2 C3 C4 132.7(2) . . ?
N2 C3 C4 117.8(2) . . ?
N3 C4 C3 117.6(2) . . ?
C4 N3 C5 121.0(2) . . ?
C4 N3 Cu 114.46(13) . . ?
C5 N3 Cu 124.50(14) . . ?
N3 C5 C6 109.9(2) . . ?
C7 C6 C5 113.9(2) . . ?
C11 N4 C7 119.0(2) . . ?
C11 N4 Cu 114.96(13) . . ?
C7 N4 Cu 126.08(14) . . ?
N4 C7 C8 119.7(2) . . ?
N4 C7 C6 118.7(2) . . ?
C8 C7 C6 121.7(2) . . ?
C9 C8 C7 120.9(2) . . ?
C8 C9 C10 119.0(2) . . ?
C9 C10 C11 118.5(2) . . ?
N4 C11 C10 122.9(2) . . ?
C13 C12 C17 118.8(2) . . ?
C13 C12 C1 121.1(2) . . ?
C17 C12 C1 120.1(2) . . ?
C14 C13 C12 119.9(2) . . ?
C15 C14 C13 120.6(2) . . ?
C16 C15 C14 119.8(2) . . ?
C15 C16 C17 120.2(2) . . ?
C16 C17 C12 120.7(2) . . ?

loop_
_geom_bond_atom_site_label_1
_geom_bond_atom_site_label_2
_geom_bond_distance
_geom_bond_site_symmetry_2
_geom_bond_publ_flag
Cu N3 2.029(2) . ?
Cu N4 2.0332(15) . ?
Cu N2 2.0612(14) . ?
Cu Cl1 2.2679(5) . ?
Cu Cl2 2.5184(6) . ?
N2 C1 1.324(2) . ?
N2 C3 1.384(2) . ?
C1 N1 1.364(2) . ?
C1 C12 1.462(3) . ?
N1 C2 1.348(3) . ?
C2 C3 1.361(3) . ?
C3 C4 1.428(3) . ?
C4 N3 1.267(3) . ?
N3 C5 1.453(2) . ?
C5 C6 1.514(3) . ?
C6 C7 1.498(3) . ?
N4 C11 1.343(3) . ?
N4 C7 1.350(3) . ?
C7 C8 1.394(3) . ?
C8 C9 1.366(4) . ?
C9 C10 1.370(4) . ?
C10 C11 1.379(3) . ?
C12 C13 1.385(3) . ?
C12 C17 1.396(3) . ?
C13 C14 1.385(3) . ?
C14 C15 1.379(4) . ?
C15 C16 1.370(4) . ?
C16 C17 1.375(4) . ?
